data_7151908
loop_
_publ_author_name
'Fischer, Conrad'
'Gruber, Tobias'
'Seichter, Wilhelm'
'Weber, Edwin'

_publ_section_title
;
 Bridge-substituted calix[4]arenes: syntheses, conformations and
 application.
;
_journal_issue 11
_journal_name_full 'Organic &amp; biomolecular chemistry'
_journal_page_first 4347
_journal_page_last 4352
_journal_paper_doi 10.1039/c1ob00028d
_journal_volume 9
_journal_year 2011
_chemical_formula_moiety 'C50 H66 O6'
_chemical_formula_sum 'C50 H66 O6'
_chemical_formula_weight 763.03
_chemical_name_systematic
;
?
;
_space_group_IT_number 2
_symmetry_cell_setting triclinic
_symmetry_space_group_name_Hall '-P 1'
_symmetry_space_group_name_H-M 'P -1'
_atom_sites_solution_hydrogens geom
_atom_sites_solution_primary direct
_atom_sites_solution_secondary difmap
_audit_creation_method SHELXL-97
_cell_angle_alpha 91.3430(10)
_cell_angle_beta 94.0610(10)
_cell_angle_gamma 106.2170(10)
_cell_formula_units_Z 2
_cell_length_a 12.6769(2)
_cell_length_b 12.8446(2)
_cell_length_c 14.6153(3)
_cell_measurement_reflns_used 9996
_cell_measurement_temperature 93(2)
_cell_measurement_theta_max 32.81
_cell_measurement_theta_min 2.36
_cell_volume 2277.06(7)
_computing_cell_refinement 'SAINT-NT (Bruker, 2004)'
_computing_data_collection 'Kappa APEX 2 (Bruker-AXS, 2004)'
_computing_data_reduction SAINT
_computing_molecular_graphics 'ORTEP-3 (Farrugia, 1997)'
_computing_publication_material SHELXTL
_computing_structure_refinement 'SHELXL-97 (Sheldrick, 1997)'
_computing_structure_solution 'SHELXS-97 (Sheldrick, 1990)'
_diffrn_ambient_temperature 93(2)
_diffrn_measured_fraction_theta_full 0.998
_diffrn_measured_fraction_theta_max 0.998
_diffrn_measurement_device_type 'CCD area detector'
_diffrn_measurement_method 'phi scans'
_diffrn_radiation_monochromator graphite
_diffrn_radiation_source 'fine-focus sealed tube'
_diffrn_radiation_type MoK\a
_diffrn_radiation_wavelength 0.71073
_diffrn_reflns_av_R_equivalents 0.0223
_diffrn_reflns_av_sigmaI/netI 0.0206
_diffrn_reflns_limit_h_max 18
_diffrn_reflns_limit_h_min -18
_diffrn_reflns_limit_k_max 18
_diffrn_reflns_limit_k_min -18
_diffrn_reflns_limit_l_max 20
_diffrn_reflns_limit_l_min -20
_diffrn_reflns_number 55737
_diffrn_reflns_theta_full 30.40
_diffrn_reflns_theta_max 30.40
_diffrn_reflns_theta_min 1.40
_diffrn_standards_decay_% <1%
_exptl_absorpt_coefficient_mu 0.071
_exptl_absorpt_correction_T_max 0.9755
_exptl_absorpt_correction_T_min 0.9700
_exptl_absorpt_correction_type multi-scan
_exptl_absorpt_process_details 'SADABS (Sheldrick, 2004)'
_exptl_crystal_colour colourless
_exptl_crystal_density_diffrn 1.113
_exptl_crystal_density_method 'not measured'
_exptl_crystal_description block
_exptl_crystal_F_000 828
_exptl_crystal_size_max 0.43
_exptl_crystal_size_mid 0.40
_exptl_crystal_size_min 0.35
_refine_diff_density_max 0.353
_refine_diff_density_min -0.272
_refine_diff_density_rms 0.080
_refine_ls_extinction_method none
_refine_ls_goodness_of_fit_ref 1.081
_refine_ls_hydrogen_treatment constr
_refine_ls_matrix_type full
_refine_ls_number_parameters 522
_refine_ls_number_reflns 13742
_refine_ls_number_restraints 0
_refine_ls_restrained_S_all 1.081
_refine_ls_R_factor_all 0.0525
_refine_ls_R_factor_gt 0.0395
_refine_ls_shift/su_max 0.000
_refine_ls_shift/su_mean 0.000
_refine_ls_structure_factor_coef Fsqd
_refine_ls_weighting_details 'calc w=1/[\s^2^(Fo^2^)+(0.0717P)^2^+0.5386P] where P=(Fo^2^+2Fc^2^)/3'
_refine_ls_weighting_scheme calc
_refine_ls_wR_factor_gt 0.1108
_refine_ls_wR_factor_ref 0.1304
_reflns_number_gt 11351
_reflns_number_total 13742
_reflns_threshold_expression >2sigma(I)
_cod_data_source_file c1ob00028d.txt
_cod_data_source_block guish_1_0m
_cod_depositor_comments
;
The following automatic conversions were performed:

'_exptl_absorpt_correction_type' value 'multi scan' changed to
'multi-scan' according to
/home/saulius/struct/CIF-dictionaries/cif_core.dic dictionary named
'cif_core.dic' version 2.4.1 from 2010-06-29.

Automatic conversion script
Id: cif_fix_values 1715 2011-07-08 13:25:40Z adriana 
;
_cod_original_cell_volume 2277.05(7)
_cod_database_code 7151908

loop_
_symmetry_equiv_pos_as_xyz
'x, y, z'
'-x, -y, -z'

loop_
_atom_site_label
_atom_site_type_symbol
_atom_site_fract_x
_atom_site_fract_y
_atom_site_fract_z
_atom_site_U_iso_or_equiv
_atom_site_adp_type
_atom_site_occupancy
_atom_site_symmetry_multiplicity
_atom_site_calc_flag
_atom_site_refinement_flags
_atom_site_disorder_assembly
_atom_site_disorder_group
O1 O 0.27328(6) 0.47740(6) 0.20624(5) 0.01697(14) Uani 1 1 d . . .
O2 O 0.43716(5) 0.36061(5) 0.16761(4) 0.01407(13) Uani 1 1 d . . .
O3 O 0.38408(6) 0.18310(6) -0.00769(5) 0.01729(14) Uani 1 1 d . . .
O4 O 0.10762(6) 0.11610(6) 0.19058(5) 0.01821(14) Uani 1 1 d . . .
O5 O 0.71026(7) 0.13409(6) 0.12383(5) 0.02320(16) Uani 1 1 d . . .
O6 O 0.72216(6) 0.26778(6) 0.02524(5) 0.01869(14) Uani 1 1 d . . .
C1 C 0.25913(7) 0.41151(8) 0.28093(6) 0.01415(16) Uani 1 1 d . . .
C2 C 0.15625(7) 0.33697(8) 0.28799(6) 0.01477(17) Uani 1 1 d . . .
C3 C 0.14116(8) 0.27386(8) 0.36446(6) 0.01602(17) Uani 1 1 d . . .
H3 H 0.0705 0.2252 0.3708 0.019 Uiso 1 1 calc R . .
C4 C 0.22624(8) 0.27934(8) 0.43248(6) 0.01533(17) Uani 1 1 d . . .
C5 C 0.32949(8) 0.34982(8) 0.41977(6) 0.01519(17) Uani 1 1 d . . .
H5 H 0.3895 0.3526 0.4634 0.018 Uiso 1 1 calc R . .
C6 C 0.34748(7) 0.41650(7) 0.34486(6) 0.01401(16) Uani 1 1 d . . .
C7 C 0.46196(7) 0.48986(8) 0.33314(6) 0.01506(17) Uani 1 1 d . . .
H7A H 0.4901 0.5345 0.3905 0.018 Uiso 1 1 calc R . .
H7B H 0.4572 0.5397 0.2834 0.018 Uiso 1 1 calc R . .
C8 C 0.52870(7) 0.36786(7) 0.22697(6) 0.01203(15) Uani 1 1 d . . .
C9 C 0.54266(7) 0.42712(7) 0.31042(6) 0.01295(16) Uani 1 1 d . . .
C10 C 0.63037(7) 0.42500(7) 0.37340(6) 0.01405(16) Uani 1 1 d . . .
H10 H 0.6399 0.4649 0.4304 0.017 Uiso 1 1 calc R . .
C11 C 0.70422(7) 0.36598(7) 0.35495(6) 0.01336(16) Uani 1 1 d . . .
C12 C 0.68850(7) 0.30866(7) 0.27006(6) 0.01383(16) Uani 1 1 d . . .
H12 H 0.7389 0.2693 0.2556 0.017 Uiso 1 1 calc R . .
C13 C 0.60135(7) 0.30762(7) 0.20626(6) 0.01260(16) Uani 1 1 d . . .
C14 C 0.57438(7) 0.23559(7) 0.11827(6) 0.01339(16) Uani 1 1 d . . .
H14 H 0.5527 0.2790 0.0681 0.016 Uiso 1 1 calc R . .
C15 C 0.38196(8) 0.12070(7) 0.06859(6) 0.01410(16) Uani 1 1 d . . .
C16 C 0.47568(7) 0.13902(7) 0.12995(6) 0.01364(16) Uani 1 1 d . . .
C17 C 0.47171(8) 0.07612(8) 0.20638(6) 0.01519(17) Uani 1 1 d . . .
H17 H 0.5361 0.0868 0.2470 0.018 Uiso 1 1 calc R . .
C18 C 0.37545(8) -0.00245(7) 0.22506(6) 0.01531(17) Uani 1 1 d . . .
C19 C 0.28205(8) -0.01443(7) 0.16489(7) 0.01563(17) Uani 1 1 d . . .
H19 H 0.2151 -0.0656 0.1776 0.019 Uiso 1 1 calc R . .
C20 C 0.28336(8) 0.04600(7) 0.08682(6) 0.01455(16) Uani 1 1 d . . .
C21 C 0.17836(8) 0.03689(7) 0.02685(7) 0.01624(17) Uani 1 1 d . . .
H21A H 0.1185 -0.0237 0.0469 0.019 Uiso 1 1 calc R . .
H21B H 0.1898 0.0202 -0.0376 0.019 Uiso 1 1 calc R . .
C22 C 0.11355(7) 0.17825(7) 0.11371(6) 0.01433(16) Uani 1 1 d . . .
C23 C 0.14434(7) 0.14090(7) 0.03182(6) 0.01387(16) Uani 1 1 d . . .
C24 C 0.14920(7) 0.20489(7) -0.04416(6) 0.01402(16) Uani 1 1 d . . .
H24 H 0.1681 0.1791 -0.1004 0.017 Uiso 1 1 calc R . .
C25 C 0.12730(7) 0.30579(7) -0.04076(6) 0.01328(16) Uani 1 1 d . . .
C26 C 0.10252(7) 0.34222(7) 0.04345(6) 0.01405(16) Uani 1 1 d . . .
H26 H 0.0907 0.4119 0.0483 0.017 Uiso 1 1 calc R . .
C27 C 0.09439(7) 0.27966(8) 0.12106(6) 0.01382(16) Uani 1 1 d . . .
C28 C 0.06569(8) 0.32197(8) 0.21111(6) 0.01625(17) Uani 1 1 d . . .
H28A H 0.0502 0.3925 0.2014 0.019 Uiso 1 1 calc R . .
H28B H -0.0023 0.2706 0.2300 0.019 Uiso 1 1 calc R . .
C29 C 0.20300(8) 0.21056(9) 0.51695(7) 0.01970(19) Uani 1 1 d . . .
C30 C 0.14566(12) 0.09140(11) 0.48751(9) 0.0358(3) Uani 1 1 d . . .
H30A H 0.0743 0.0860 0.4543 0.054 Uiso 1 1 calc R . .
H30B H 0.1343 0.0479 0.5420 0.054 Uiso 1 1 calc R . .
H30C H 0.1919 0.0643 0.4474 0.054 Uiso 1 1 calc R . .
C31 C 0.12719(12) 0.25412(14) 0.57490(8) 0.0389(3) Uani 1 1 d . . .
H31A H 0.1643 0.3294 0.5957 0.058 Uiso 1 1 calc R . .
H31B H 0.1098 0.2096 0.6283 0.058 Uiso 1 1 calc R . .
H31C H 0.0589 0.2513 0.5378 0.058 Uiso 1 1 calc R . .
C32 C 0.30794(10) 0.21450(11) 0.57698(8) 0.0295(2) Uani 1 1 d . . .
H32A H 0.3589 0.1898 0.5403 0.044 Uiso 1 1 calc R . .
H32B H 0.2892 0.1671 0.6285 0.044 Uiso 1 1 calc R . .
H32C H 0.3430 0.2891 0.6006 0.044 Uiso 1 1 calc R . .
C33 C 0.25131(10) 0.57851(9) 0.22429(8) 0.0263(2) Uani 1 1 d . . .
H33A H 0.1745 0.5654 0.2386 0.039 Uiso 1 1 calc R . .
H33B H 0.2640 0.6224 0.1701 0.039 Uiso 1 1 calc R . .
H33C H 0.3003 0.6173 0.2766 0.039 Uiso 1 1 calc R . .
C34 C 0.79976(8) 0.36055(8) 0.42338(6) 0.01520(17) Uani 1 1 d . . .
C35 C 0.80193(10) 0.24170(9) 0.43099(8) 0.0246(2) Uani 1 1 d . . .
H35A H 0.7301 0.1974 0.4477 0.037 Uiso 1 1 calc R . .
H35B H 0.8593 0.2377 0.4783 0.037 Uiso 1 1 calc R . .
H35C H 0.8178 0.2144 0.3718 0.037 Uiso 1 1 calc R . .
C36 C 0.90908(8) 0.42680(9) 0.38888(7) 0.02095(19) Uani 1 1 d . . .
H36A H 0.9162 0.3995 0.3271 0.031 Uiso 1 1 calc R . .
H36B H 0.9706 0.4198 0.4305 0.031 Uiso 1 1 calc R . .
H36C H 0.9102 0.5033 0.3870 0.031 Uiso 1 1 calc R . .
C37 C 0.78909(9) 0.40531(9) 0.51940(7) 0.02096(19) Uani 1 1 d . . .
H37A H 0.7930 0.4824 0.5167 0.031 Uiso 1 1 calc R . .
H37B H 0.8492 0.3967 0.5618 0.031 Uiso 1 1 calc R . .
H37C H 0.7183 0.3654 0.5411 0.031 Uiso 1 1 calc R . .
C38 C 0.45338(8) 0.43707(8) 0.09694(7) 0.01888(18) Uani 1 1 d . . .
H38A H 0.4731 0.5109 0.1247 0.028 Uiso 1 1 calc R . .
H38B H 0.3853 0.4242 0.0569 0.028 Uiso 1 1 calc R . .
H38C H 0.5129 0.4286 0.0608 0.028 Uiso 1 1 calc R . .
C39 C 0.37381(9) -0.06552(9) 0.31242(7) 0.0226(2) Uani 1 1 d . . .
C40 C 0.45643(11) -0.13223(13) 0.31020(11) 0.0428(4) Uani 1 1 d . . .
H40A H 0.4350 -0.1853 0.2582 0.064 Uiso 1 1 calc R . .
H40B H 0.4571 -0.1703 0.3675 0.064 Uiso 1 1 calc R . .
H40C H 0.5302 -0.0839 0.3035 0.064 Uiso 1 1 calc R . .
C41 C 0.40572(13) 0.01650(14) 0.39541(9) 0.0447(4) Uani 1 1 d . . .
H41A H 0.3991 -0.0227 0.4524 0.067 Uiso 1 1 calc R . .
H41B H 0.3564 0.0632 0.3937 0.067 Uiso 1 1 calc R . .
H41C H 0.4819 0.0612 0.3929 0.067 Uiso 1 1 calc R . .
C42 C 0.25978(9) -0.14289(10) 0.32369(8) 0.0274(2) Uani 1 1 d . . .
H42A H 0.2368 -0.1934 0.2700 0.041 Uiso 1 1 calc R . .
H42B H 0.2065 -0.1010 0.3293 0.041 Uiso 1 1 calc R . .
H42C H 0.2630 -0.1838 0.3791 0.041 Uiso 1 1 calc R . .
C43 C 0.42650(10) 0.14216(10) -0.08470(7) 0.0261(2) Uani 1 1 d . . .
H43A H 0.5025 0.1412 -0.0683 0.039 Uiso 1 1 calc R . .
H43B H 0.4251 0.1889 -0.1365 0.039 Uiso 1 1 calc R . .
H43C H 0.3810 0.0683 -0.1021 0.039 Uiso 1 1 calc R . .
C44 C 0.13091(8) 0.37010(8) -0.12786(6) 0.01555(17) Uani 1 1 d . . .
C45 C 0.03523(9) 0.30866(9) -0.19690(7) 0.0219(2) Uani 1 1 d . . .
H45A H 0.0431 0.2366 -0.2119 0.033 Uiso 1 1 calc R . .
H45B H 0.0366 0.3493 -0.2529 0.033 Uiso 1 1 calc R . .
H45C H -0.0349 0.3010 -0.1698 0.033 Uiso 1 1 calc R . .
C46 C 0.24062(9) 0.38263(10) -0.17115(8) 0.0248(2) Uani 1 1 d . . .
H46A H 0.3020 0.4173 -0.1259 0.037 Uiso 1 1 calc R . .
H46B H 0.2435 0.4277 -0.2246 0.037 Uiso 1 1 calc R . .
H46C H 0.2462 0.3109 -0.1905 0.037 Uiso 1 1 calc R . .
C47 C 0.11892(12) 0.48360(9) -0.10858(8) 0.0284(2) Uani 1 1 d . . .
H47A H 0.0481 0.4775 -0.0832 0.043 Uiso 1 1 calc R . .
H47B H 0.1220 0.5221 -0.1659 0.043 Uiso 1 1 calc R . .
H47C H 0.1790 0.5239 -0.0643 0.043 Uiso 1 1 calc R . .
C48 C 0.00189(10) 0.04169(10) 0.19746(8) 0.0286(2) Uani 1 1 d . . .
H48A H -0.0542 0.0811 0.1952 0.043 Uiso 1 1 calc R . .
H48B H 0.0014 0.0053 0.2557 0.043 Uiso 1 1 calc R . .
H48C H -0.0143 -0.0125 0.1463 0.043 Uiso 1 1 calc R . .
C49 C 0.67473(8) 0.20384(8) 0.09098(6) 0.01524(17) Uani 1 1 d . . .
C50 C 0.82468(9) 0.25239(9) -0.00078(8) 0.0247(2) Uani 1 1 d . . .
H50A H 0.8719 0.2492 0.0545 0.037 Uiso 1 1 calc R . .
H50B H 0.8621 0.3131 -0.0369 0.037 Uiso 1 1 calc R . .
H50C H 0.8097 0.1844 -0.0376 0.037 Uiso 1 1 calc R . .

loop_
_atom_site_aniso_label
_atom_site_aniso_U_11
_atom_site_aniso_U_22
_atom_site_aniso_U_33
_atom_site_aniso_U_23
_atom_site_aniso_U_13
_atom_site_aniso_U_12
O1 0.0185(3) 0.0192(3) 0.0142(3) 0.0021(2) 0.0014(2) 0.0069(3)
O2 0.0118(3) 0.0170(3) 0.0126(3) 0.0014(2) -0.0017(2) 0.0034(2)
O3 0.0207(3) 0.0174(3) 0.0131(3) 0.0029(2) -0.0015(2) 0.0047(3)
O4 0.0190(3) 0.0186(3) 0.0141(3) 0.0042(2) -0.0026(2) 0.0012(3)
O5 0.0251(4) 0.0247(4) 0.0247(4) 0.0035(3) 0.0049(3) 0.0142(3)
O6 0.0147(3) 0.0198(3) 0.0223(3) 0.0017(3) 0.0060(3) 0.0049(3)
C1 0.0144(4) 0.0176(4) 0.0115(4) -0.0007(3) 0.0013(3) 0.0063(3)
C2 0.0118(4) 0.0210(4) 0.0123(4) -0.0019(3) 0.0002(3) 0.0064(3)
C3 0.0129(4) 0.0214(4) 0.0135(4) -0.0006(3) 0.0009(3) 0.0045(3)
C4 0.0153(4) 0.0199(4) 0.0118(4) -0.0005(3) 0.0012(3) 0.0066(3)
C5 0.0134(4) 0.0196(4) 0.0131(4) -0.0022(3) -0.0013(3) 0.0063(3)
C6 0.0120(4) 0.0170(4) 0.0133(4) -0.0030(3) 0.0007(3) 0.0050(3)
C7 0.0129(4) 0.0157(4) 0.0164(4) -0.0030(3) 0.0004(3) 0.0042(3)
C8 0.0098(4) 0.0128(4) 0.0124(4) 0.0010(3) 0.0003(3) 0.0015(3)
C9 0.0109(4) 0.0133(4) 0.0137(4) -0.0003(3) 0.0014(3) 0.0018(3)
C10 0.0126(4) 0.0156(4) 0.0127(4) -0.0013(3) 0.0002(3) 0.0022(3)
C11 0.0109(4) 0.0155(4) 0.0127(4) 0.0010(3) 0.0005(3) 0.0020(3)
C12 0.0121(4) 0.0155(4) 0.0139(4) -0.0001(3) 0.0010(3) 0.0038(3)
C13 0.0124(4) 0.0130(4) 0.0118(4) 0.0000(3) 0.0015(3) 0.0023(3)
C14 0.0136(4) 0.0143(4) 0.0121(4) -0.0007(3) 0.0002(3) 0.0041(3)
C15 0.0172(4) 0.0124(4) 0.0123(4) 0.0001(3) -0.0015(3) 0.0042(3)
C16 0.0136(4) 0.0133(4) 0.0134(4) -0.0012(3) -0.0005(3) 0.0034(3)
C17 0.0145(4) 0.0173(4) 0.0134(4) 0.0001(3) -0.0020(3) 0.0047(3)
C18 0.0166(4) 0.0151(4) 0.0145(4) 0.0020(3) 0.0001(3) 0.0053(3)
C19 0.0157(4) 0.0126(4) 0.0177(4) 0.0003(3) -0.0013(3) 0.0032(3)
C20 0.0160(4) 0.0121(4) 0.0147(4) -0.0014(3) -0.0034(3) 0.0039(3)
C21 0.0167(4) 0.0125(4) 0.0177(4) -0.0011(3) -0.0050(3) 0.0029(3)
C22 0.0122(4) 0.0161(4) 0.0128(4) 0.0016(3) -0.0027(3) 0.0018(3)
C23 0.0125(4) 0.0127(4) 0.0148(4) -0.0005(3) -0.0034(3) 0.0021(3)
C24 0.0136(4) 0.0145(4) 0.0129(4) -0.0014(3) -0.0014(3) 0.0030(3)
C25 0.0115(4) 0.0140(4) 0.0133(4) 0.0007(3) -0.0012(3) 0.0023(3)
C26 0.0121(4) 0.0155(4) 0.0145(4) -0.0003(3) -0.0011(3) 0.0046(3)
C27 0.0101(4) 0.0180(4) 0.0126(4) -0.0008(3) -0.0015(3) 0.0035(3)
C28 0.0119(4) 0.0242(5) 0.0132(4) -0.0003(3) -0.0005(3) 0.0064(3)
C29 0.0187(4) 0.0257(5) 0.0148(4) 0.0041(4) 0.0008(3) 0.0063(4)
C30 0.0370(7) 0.0288(6) 0.0332(6) 0.0092(5) -0.0028(5) -0.0036(5)
C31 0.0439(7) 0.0651(9) 0.0196(5) 0.0141(6) 0.0145(5) 0.0311(7)
C32 0.0257(5) 0.0347(6) 0.0255(5) 0.0120(5) -0.0055(4) 0.0053(4)
C33 0.0332(6) 0.0235(5) 0.0267(5) 0.0045(4) 0.0015(4) 0.0153(4)
C34 0.0133(4) 0.0191(4) 0.0129(4) 0.0001(3) -0.0010(3) 0.0046(3)
C35 0.0292(5) 0.0229(5) 0.0224(5) 0.0025(4) -0.0063(4) 0.0106(4)
C36 0.0125(4) 0.0300(5) 0.0189(4) 0.0002(4) -0.0002(3) 0.0041(4)
C37 0.0187(4) 0.0316(5) 0.0128(4) -0.0007(4) -0.0012(3) 0.0081(4)
C38 0.0207(4) 0.0220(5) 0.0159(4) 0.0051(3) 0.0014(3) 0.0089(4)
C39 0.0185(4) 0.0293(5) 0.0192(5) 0.0107(4) 0.0001(4) 0.0051(4)
C40 0.0275(6) 0.0499(8) 0.0590(9) 0.0389(7) 0.0104(6) 0.0194(6)
C41 0.0451(8) 0.0588(9) 0.0157(5) 0.0038(5) 0.0005(5) -0.0089(7)
C42 0.0219(5) 0.0327(6) 0.0263(5) 0.0145(4) 0.0033(4) 0.0042(4)
C43 0.0338(6) 0.0293(5) 0.0138(4) -0.0003(4) 0.0022(4) 0.0065(4)
C44 0.0178(4) 0.0154(4) 0.0138(4) 0.0025(3) 0.0018(3) 0.0050(3)
C45 0.0200(5) 0.0296(5) 0.0151(4) 0.0037(4) -0.0009(3) 0.0057(4)
C46 0.0188(5) 0.0296(5) 0.0251(5) 0.0094(4) 0.0067(4) 0.0035(4)
C47 0.0489(7) 0.0196(5) 0.0211(5) 0.0059(4) 0.0062(5) 0.0158(5)
C48 0.0275(5) 0.0264(5) 0.0239(5) 0.0072(4) 0.0009(4) -0.0059(4)
C49 0.0149(4) 0.0156(4) 0.0140(4) -0.0037(3) 0.0000(3) 0.0030(3)
C50 0.0167(5) 0.0251(5) 0.0331(6) -0.0011(4) 0.0095(4) 0.0058(4)

loop_
_atom_type_symbol
_atom_type_description
_atom_type_scat_dispersion_real
_atom_type_scat_dispersion_imag
_atom_type_scat_source
C C 0.0033 0.0016 'International Tables Vol C Tables 4.2.6.8 and 6.1.1.4'
H H 0.0000 0.0000 'International Tables Vol C Tables 4.2.6.8 and 6.1.1.4'
O O 0.0106 0.0060 'International Tables Vol C Tables 4.2.6.8 and 6.1.1.4'

loop_
_geom_angle_atom_site_label_1
_geom_angle_atom_site_label_2
_geom_angle_atom_site_label_3
_geom_angle
_geom_angle_site_symmetry_1
_geom_angle_site_symmetry_3
_geom_angle_publ_flag
C1 O1 C33 112.76(8) . . ?
C8 O2 C38 115.10(7) . . ?
C15 O3 C43 113.27(8) . . ?
C22 O4 C48 113.63(8) . . ?
C49 O6 C50 115.27(8) . . ?
O1 C1 C6 120.28(8) . . ?
O1 C1 C2 118.62(8) . . ?
C6 C1 C2 121.03(8) . . ?
C3 C2 C1 118.49(8) . . ?
C3 C2 C28 121.18(8) . . ?
C1 C2 C28 120.25(8) . . ?
C2 C3 C4 122.37(9) . . ?
C2 C3 H3 118.8 . . ?
C4 C3 H3 118.8 . . ?
C5 C4 C3 117.23(9) . . ?
C5 C4 C29 123.02(8) . . ?
C3 C4 C29 119.74(8) . . ?
C4 C5 C6 122.14(8) . . ?
C4 C5 H5 118.9 . . ?
C6 C5 H5 118.9 . . ?
C1 C6 C5 118.52(8) . . ?
C1 C6 C7 121.43(8) . . ?
C5 C6 C7 120.03(8) . . ?
C6 C7 C9 112.75(7) . . ?
C6 C7 H7A 109.0 . . ?
C9 C7 H7A 109.0 . . ?
C6 C7 H7B 109.0 . . ?
C9 C7 H7B 109.0 . . ?
H7A C7 H7B 107.8 . . ?
O2 C8 C9 119.71(8) . . ?
O2 C8 C13 119.29(8) . . ?
C9 C8 C13 120.76(8) . . ?
C8 C9 C10 118.79(8) . . ?
C8 C9 C7 120.34(8) . . ?
C10 C9 C7 120.85(8) . . ?
C11 C10 C9 121.93(8) . . ?
C11 C10 H10 119.0 . . ?
C9 C10 H10 119.0 . . ?
C10 C11 C12 117.70(8) . . ?
C10 C11 C34 123.03(8) . . ?
C12 C11 C34 119.27(8) . . ?
C13 C12 C11 121.99(8) . . ?
C13 C12 H12 119.0 . . ?
C11 C12 H12 119.0 . . ?
C12 C13 C8 118.82(8) . . ?
C12 C13 C14 123.06(8) . . ?
C8 C13 C14 117.87(8) . . ?
C49 C14 C16 113.46(7) . . ?
C49 C14 C13 111.02(7) . . ?
C16 C14 C13 109.41(7) . . ?
C49 C14 H14 107.6 . . ?
C16 C14 H14 107.6 . . ?
C13 C14 H14 107.6 . . ?
O3 C15 C20 119.19(8) . . ?
O3 C15 C16 119.90(8) . . ?
C20 C15 C16 120.73(8) . . ?
C17 C16 C15 119.05(8) . . ?
C17 C16 C14 121.15(8) . . ?
C15 C16 C14 119.37(8) . . ?
C16 C17 C18 121.72(8) . . ?
C16 C17 H17 119.1 . . ?
C18 C17 H17 119.1 . . ?
C19 C18 C17 117.54(8) . . ?
C19 C18 C39 122.67(8) . . ?
C17 C18 C39 119.65(8) . . ?
C20 C19 C18 122.33(9) . . ?
C20 C19 H19 118.8 . . ?
C18 C19 H19 118.8 . . ?
C19 C20 C15 118.47(8) . . ?
C19 C20 C21 120.84(8) . . ?
C15 C20 C21 120.54(8) . . ?
C20 C21 C23 111.56(7) . . ?
C20 C21 H21A 109.3 . . ?
C23 C21 H21A 109.3 . . ?
C20 C21 H21B 109.3 . . ?
C23 C21 H21B 109.3 . . ?
H21A C21 H21B 108.0 . . ?
O4 C22 C27 119.10(8) . . ?
O4 C22 C23 119.67(8) . . ?
C27 C22 C23 121.15(8) . . ?
C24 C23 C22 118.31(8) . . ?
C24 C23 C21 120.35(8) . . ?
C22 C23 C21 121.23(8) . . ?
C23 C24 C25 122.46(8) . . ?
C23 C24 H24 118.8 . . ?
C25 C24 H24 118.8 . . ?
C26 C25 C24 117.22(8) . . ?
C26 C25 C44 123.28(8) . . ?
C24 C25 C44 119.50(8) . . ?
C25 C26 C27 122.26(8) . . ?
C25 C26 H26 118.9 . . ?
C27 C26 H26 118.9 . . ?
C22 C27 C26 118.48(8) . . ?
C22 C27 C28 121.04(8) . . ?
C26 C27 C28 120.48(8) . . ?
C2 C28 C27 113.35(7) . . ?
C2 C28 H28A 108.9 . . ?
C27 C28 H28A 108.9 . . ?
C2 C28 H28B 108.9 . . ?
C27 C28 H28B 108.9 . . ?
H28A C28 H28B 107.7 . . ?
C32 C29 C31 108.27(10) . . ?
C32 C29 C4 112.53(9) . . ?
C31 C29 C4 108.53(9) . . ?
C32 C29 C30 107.99(10) . . ?
C31 C29 C30 109.07(11) . . ?
C4 C29 C30 110.38(9) . . ?
C29 C30 H30A 109.5 . . ?
C29 C30 H30B 109.5 . . ?
H30A C30 H30B 109.5 . . ?
C29 C30 H30C 109.5 . . ?
H30A C30 H30C 109.5 . . ?
H30B C30 H30C 109.5 . . ?
C29 C31 H31A 109.5 . . ?
C29 C31 H31B 109.5 . . ?
H31A C31 H31B 109.5 . . ?
C29 C31 H31C 109.5 . . ?
H31A C31 H31C 109.5 . . ?
H31B C31 H31C 109.5 . . ?
C29 C32 H32A 109.5 . . ?
C29 C32 H32B 109.5 . . ?
H32A C32 H32B 109.5 . . ?
C29 C32 H32C 109.5 . . ?
H32A C32 H32C 109.5 . . ?
H32B C32 H32C 109.5 . . ?
O1 C33 H33A 109.5 . . ?
O1 C33 H33B 109.5 . . ?
H33A C33 H33B 109.5 . . ?
O1 C33 H33C 109.5 . . ?
H33A C33 H33C 109.5 . . ?
H33B C33 H33C 109.5 . . ?
C11 C34 C37 111.99(8) . . ?
C11 C34 C36 109.30(8) . . ?
C37 C34 C36 108.83(8) . . ?
C11 C34 C35 109.60(8) . . ?
C37 C34 C35 108.26(8) . . ?
C36 C34 C35 108.81(8) . . ?
C34 C35 H35A 109.5 . . ?
C34 C35 H35B 109.5 . . ?
H35A C35 H35B 109.5 . . ?
C34 C35 H35C 109.5 . . ?
H35A C35 H35C 109.5 . . ?
H35B C35 H35C 109.5 . . ?
C34 C36 H36A 109.5 . . ?
C34 C36 H36B 109.5 . . ?
H36A C36 H36B 109.5 . . ?
C34 C36 H36C 109.5 . . ?
H36A C36 H36C 109.5 . . ?
H36B C36 H36C 109.5 . . ?
C34 C37 H37A 109.5 . . ?
C34 C37 H37B 109.5 . . ?
H37A C37 H37B 109.5 . . ?
C34 C37 H37C 109.5 . . ?
H37A C37 H37C 109.5 . . ?
H37B C37 H37C 109.5 . . ?
O2 C38 H38A 109.5 . . ?
O2 C38 H38B 109.5 . . ?
H38A C38 H38B 109.5 . . ?
O2 C38 H38C 109.5 . . ?
H38A C38 H38C 109.5 . . ?
H38B C38 H38C 109.5 . . ?
C18 C39 C40 109.87(9) . . ?
C18 C39 C42 112.03(8) . . ?
C40 C39 C42 108.33(10) . . ?
C18 C39 C41 108.36(10) . . ?
C40 C39 C41 109.67(12) . . ?
C42 C39 C41 108.55(10) . . ?
C39 C40 H40A 109.5 . . ?
C39 C40 H40B 109.5 . . ?
H40A C40 H40B 109.5 . . ?
C39 C40 H40C 109.5 . . ?
H40A C40 H40C 109.5 . . ?
H40B C40 H40C 109.5 . . ?
C39 C41 H41A 109.5 . . ?
C39 C41 H41B 109.5 . . ?
H41A C41 H41B 109.5 . . ?
C39 C41 H41C 109.5 . . ?
H41A C41 H41C 109.5 . . ?
H41B C41 H41C 109.5 . . ?
C39 C42 H42A 109.5 . . ?
C39 C42 H42B 109.5 . . ?
H42A C42 H42B 109.5 . . ?
C39 C42 H42C 109.5 . . ?
H42A C42 H42C 109.5 . . ?
H42B C42 H42C 109.5 . . ?
O3 C43 H43A 109.5 . . ?
O3 C43 H43B 109.5 . . ?
H43A C43 H43B 109.5 . . ?
O3 C43 H43C 109.5 . . ?
H43A C43 H43C 109.5 . . ?
H43B C43 H43C 109.5 . . ?
C47 C44 C25 112.05(8) . . ?
C47 C44 C46 108.04(9) . . ?
C25 C44 C46 110.49(8) . . ?
C47 C44 C45 108.26(9) . . ?
C25 C44 C45 108.76(8) . . ?
C46 C44 C45 109.18(8) . . ?
C44 C45 H45A 109.5 . . ?
C44 C45 H45B 109.5 . . ?
H45A C45 H45B 109.5 . . ?
C44 C45 H45C 109.5 . . ?
H45A C45 H45C 109.5 . . ?
H45B C45 H45C 109.5 . . ?
C44 C46 H46A 109.5 . . ?
C44 C46 H46B 109.5 . . ?
H46A C46 H46B 109.5 . . ?
C44 C46 H46C 109.5 . . ?
H46A C46 H46C 109.5 . . ?
H46B C46 H46C 109.5 . . ?
C44 C47 H47A 109.5 . . ?
C44 C47 H47B 109.5 . . ?
H47A C47 H47B 109.5 . . ?
C44 C47 H47C 109.5 . . ?
H47A C47 H47C 109.5 . . ?
H47B C47 H47C 109.5 . . ?
O4 C48 H48A 109.5 . . ?
O4 C48 H48B 109.5 . . ?
H48A C48 H48B 109.5 . . ?
O4 C48 H48C 109.5 . . ?
H48A C48 H48C 109.5 . . ?
H48B C48 H48C 109.5 . . ?
O5 C49 O6 123.75(9) . . ?
O5 C49 C14 126.34(9) . . ?
O6 C49 C14 109.88(8) . . ?
O6 C50 H50A 109.5 . . ?
O6 C50 H50B 109.5 . . ?
H50A C50 H50B 109.5 . . ?
O6 C50 H50C 109.5 . . ?
H50A C50 H50C 109.5 . . ?
H50B C50 H50C 109.5 . . ?

loop_
_geom_bond_atom_site_label_1
_geom_bond_atom_site_label_2
_geom_bond_distance
_geom_bond_site_symmetry_2
_geom_bond_publ_flag
O1 C1 1.3879(11) . ?
O1 C33 1.4248(12) . ?
O2 C8 1.3788(10) . ?
O2 C38 1.4278(11) . ?
O3 C15 1.3857(11) . ?
O3 C43 1.4311(13) . ?
O4 C22 1.3876(11) . ?
O4 C48 1.4242(13) . ?
O5 C49 1.2047(12) . ?
O6 C49 1.3423(12) . ?
O6 C50 1.4432(12) . ?
C1 C6 1.3931(12) . ?
C1 C2 1.3980(13) . ?
C2 C3 1.3889(13) . ?
C2 C28 1.5170(12) . ?
C3 C4 1.3996(13) . ?
C3 H3 0.9500 . ?
C4 C5 1.3955(13) . ?
C4 C29 1.5326(13) . ?
C5 C6 1.3980(13) . ?
C5 H5 0.9500 . ?
C6 C7 1.5172(13) . ?
C7 C9 1.5174(12) . ?
C7 H7A 0.9900 . ?
C7 H7B 0.9900 . ?
C8 C9 1.3961(12) . ?
C8 C13 1.4019(12) . ?
C9 C10 1.3991(12) . ?
C10 C11 1.3952(12) . ?
C10 H10 0.9500 . ?
C11 C12 1.4005(12) . ?
C11 C34 1.5332(12) . ?
C12 C13 1.3912(12) . ?
C12 H12 0.9500 . ?
C13 C14 1.5271(12) . ?
C14 C49 1.5159(13) . ?
C14 C16 1.5188(13) . ?
C14 H14 1.0000 . ?
C15 C20 1.3940(13) . ?
C15 C16 1.3980(12) . ?
C16 C17 1.3894(13) . ?
C17 C18 1.3980(13) . ?
C17 H17 0.9500 . ?
C18 C19 1.3940(13) . ?
C18 C39 1.5263(13) . ?
C19 C20 1.3935(13) . ?
C19 H19 0.9500 . ?
C20 C21 1.5155(12) . ?
C21 C23 1.5157(13) . ?
C21 H21A 0.9900 . ?
C21 H21B 0.9900 . ?
C22 C27 1.3932(13) . ?
C22 C23 1.3996(13) . ?
C23 C24 1.3917(12) . ?
C24 C25 1.3996(12) . ?
C24 H24 0.9500 . ?
C25 C26 1.3937(12) . ?
C25 C44 1.5301(12) . ?
C26 C27 1.3986(12) . ?
C26 H26 0.9500 . ?
C27 C28 1.5181(13) . ?
C28 H28A 0.9900 . ?
C28 H28B 0.9900 . ?
C29 C32 1.5288(15) . ?
C29 C31 1.5321(16) . ?
C29 C30 1.5360(17) . ?
C30 H30A 0.9800 . ?
C30 H30B 0.9800 . ?
C30 H30C 0.9800 . ?
C31 H31A 0.9800 . ?
C31 H31B 0.9800 . ?
C31 H31C 0.9800 . ?
C32 H32A 0.9800 . ?
C32 H32B 0.9800 . ?
C32 H32C 0.9800 . ?
C33 H33A 0.9800 . ?
C33 H33B 0.9800 . ?
C33 H33C 0.9800 . ?
C34 C37 1.5332(13) . ?
C34 C36 1.5360(14) . ?
C34 C35 1.5410(14) . ?
C35 H35A 0.9800 . ?
C35 H35B 0.9800 . ?
C35 H35C 0.9800 . ?
C36 H36A 0.9800 . ?
C36 H36B 0.9800 . ?
C36 H36C 0.9800 . ?
C37 H37A 0.9800 . ?
C37 H37B 0.9800 . ?
C37 H37C 0.9800 . ?
C38 H38A 0.9800 . ?
C38 H38B 0.9800 . ?
C38 H38C 0.9800 . ?
C39 C40 1.5289(17) . ?
C39 C42 1.5308(15) . ?
C39 C41 1.5419(18) . ?
C40 H40A 0.9800 . ?
C40 H40B 0.9800 . ?
C40 H40C 0.9800 . ?
C41 H41A 0.9800 . ?
C41 H41B 0.9800 . ?
C41 H41C 0.9800 . ?
C42 H42A 0.9800 . ?
C42 H42B 0.9800 . ?
C42 H42C 0.9800 . ?
C43 H43A 0.9800 . ?
C43 H43B 0.9800 . ?
C43 H43C 0.9800 . ?
C44 C47 1.5292(14) . ?
C44 C46 1.5379(14) . ?
C44 C45 1.5385(14) . ?
C45 H45A 0.9800 . ?
C45 H45B 0.9800 . ?
C45 H45C 0.9800 . ?
C46 H46A 0.9800 . ?
C46 H46B 0.9800 . ?
C46 H46C 0.9800 . ?
C47 H47A 0.9800 . ?
C47 H47B 0.9800 . ?
C47 H47C 0.9800 . ?
C48 H48A 0.9800 . ?
C48 H48B 0.9800 . ?
C48 H48C 0.9800 . ?
C50 H50A 0.9800 . ?
C50 H50B 0.9800 . ?
C50 H50C 0.9800 . ?

loop_
_geom_torsion_atom_site_label_1
_geom_torsion_atom_site_label_2
_geom_torsion_atom_site_label_3
_geom_torsion_atom_site_label_4
_geom_torsion
_geom_torsion_site_symmetry_1
_geom_torsion_site_symmetry_2
_geom_torsion_site_symmetry_3
_geom_torsion_site_symmetry_4
_geom_torsion_publ_flag
C33 O1 C1 C6 -90.99(10) . . . . ?
C33 O1 C1 C2 92.00(10) . . . . ?
O1 C1 C2 C3 -177.73(8) . . . . ?
C6 C1 C2 C3 5.29(13) . . . . ?
O1 C1 C2 C28 5.37(13) . . . . ?
C6 C1 C2 C28 -171.61(8) . . . . ?
C1 C2 C3 C4 -2.56(14) . . . . ?
C28 C2 C3 C4 174.31(9) . . . . ?
C2 C3 C4 C5 -1.46(14) . . . . ?
C2 C3 C4 C29 177.73(9) . . . . ?
C3 C4 C5 C6 2.93(13) . . . . ?
C29 C4 C5 C6 -176.23(9) . . . . ?
O1 C1 C6 C5 179.18(8) . . . . ?
C2 C1 C6 C5 -3.89(13) . . . . ?
O1 C1 C6 C7 -2.53(13) . . . . ?
C2 C1 C6 C7 174.40(8) . . . . ?
C4 C5 C6 C1 -0.32(13) . . . . ?
C4 C5 C6 C7 -178.64(8) . . . . ?
C1 C6 C7 C9 -109.98(10) . . . . ?
C5 C6 C7 C9 68.29(11) . . . . ?
C38 O2 C8 C9 95.99(10) . . . . ?
C38 O2 C8 C13 -89.66(10) . . . . ?
O2 C8 C9 C10 173.99(8) . . . . ?
C13 C8 C9 C10 -0.27(13) . . . . ?
O2 C8 C9 C7 -4.25(13) . . . . ?
C13 C8 C9 C7 -178.51(8) . . . . ?
C6 C7 C9 C8 66.33(11) . . . . ?
C6 C7 C9 C10 -111.87(9) . . . . ?
C8 C9 C10 C11 0.32(13) . . . . ?
C7 C9 C10 C11 178.56(8) . . . . ?
C9 C10 C11 C12 0.49(13) . . . . ?
C9 C10 C11 C34 -178.86(8) . . . . ?
C10 C11 C12 C13 -1.41(13) . . . . ?
C34 C11 C12 C13 177.96(8) . . . . ?
C11 C12 C13 C8 1.47(13) . . . . ?
C11 C12 C13 C14 -172.65(8) . . . . ?
O2 C8 C13 C12 -174.89(8) . . . . ?
C9 C8 C13 C12 -0.60(13) . . . . ?
O2 C8 C13 C14 -0.46(12) . . . . ?
C9 C8 C13 C14 173.83(8) . . . . ?
C12 C13 C14 C49 -23.07(12) . . . . ?
C8 C13 C14 C49 162.75(8) . . . . ?
C12 C13 C14 C16 102.91(10) . . . . ?
C8 C13 C14 C16 -71.28(10) . . . . ?
C43 O3 C15 C20 -99.15(10) . . . . ?
C43 O3 C15 C16 85.80(11) . . . . ?
O3 C15 C16 C17 179.56(8) . . . . ?
C20 C15 C16 C17 4.59(13) . . . . ?
O3 C15 C16 C14 7.02(13) . . . . ?
C20 C15 C16 C14 -167.95(8) . . . . ?
C49 C14 C16 C17 74.72(11) . . . . ?
C13 C14 C16 C17 -49.85(11) . . . . ?
C49 C14 C16 C15 -112.90(9) . . . . ?
C13 C14 C16 C15 122.53(9) . . . . ?
C15 C16 C17 C18 -2.14(14) . . . . ?
C14 C16 C17 C18 170.26(8) . . . . ?
C16 C17 C18 C19 -1.17(14) . . . . ?
C16 C17 C18 C39 -177.01(9) . . . . ?
C17 C18 C19 C20 2.18(14) . . . . ?
C39 C18 C19 C20 177.87(9) . . . . ?
C18 C19 C20 C15 0.18(14) . . . . ?
C18 C19 C20 C21 -175.39(8) . . . . ?
O3 C15 C20 C19 -178.63(8) . . . . ?
C16 C15 C20 C19 -3.62(13) . . . . ?
O3 C15 C20 C21 -3.04(13) . . . . ?
C16 C15 C20 C21 171.96(8) . . . . ?
C19 C20 C21 C23 112.14(10) . . . . ?
C15 C20 C21 C23 -63.34(11) . . . . ?
C48 O4 C22 C27 93.18(11) . . . . ?
C48 O4 C22 C23 -90.26(11) . . . . ?
O4 C22 C23 C24 179.80(8) . . . . ?
C27 C22 C23 C24 -3.70(13) . . . . ?
O4 C22 C23 C21 -3.85(13) . . . . ?
C27 C22 C23 C21 172.65(8) . . . . ?
C20 C21 C23 C24 111.64(9) . . . . ?
C20 C21 C23 C22 -64.64(11) . . . . ?
C22 C23 C24 C25 1.70(13) . . . . ?
C21 C23 C24 C25 -174.69(8) . . . . ?
C23 C24 C25 C26 1.53(13) . . . . ?
C23 C24 C25 C44 -178.19(8) . . . . ?
C24 C25 C26 C27 -2.92(13) . . . . ?
C44 C25 C26 C27 176.79(8) . . . . ?
O4 C22 C27 C26 178.91(8) . . . . ?
C23 C22 C27 C26 2.39(13) . . . . ?
O4 C22 C27 C28 -0.90(13) . . . . ?
C23 C22 C27 C28 -177.41(8) . . . . ?
C25 C26 C27 C22 1.02(13) . . . . ?
C25 C26 C27 C28 -179.17(8) . . . . ?
C3 C2 C28 C27 -113.92(10) . . . . ?
C1 C2 C28 C27 62.89(12) . . . . ?
C22 C27 C28 C2 62.49(12) . . . . ?
C26 C27 C28 C2 -117.31(9) . . . . ?
C5 C4 C29 C32 -8.89(14) . . . . ?
C3 C4 C29 C32 171.97(9) . . . . ?
C5 C4 C29 C31 110.91(11) . . . . ?
C3 C4 C29 C31 -68.23(12) . . . . ?
C5 C4 C29 C30 -129.61(11) . . . . ?
C3 C4 C29 C30 51.25(13) . . . . ?
C10 C11 C34 C37 12.48(13) . . . . ?
C12 C11 C34 C37 -166.86(9) . . . . ?
C10 C11 C34 C36 -108.20(10) . . . . ?
C12 C11 C34 C36 72.47(11) . . . . ?
C10 C11 C34 C35 132.64(10) . . . . ?
C12 C11 C34 C35 -46.69(11) . . . . ?
C19 C18 C39 C40 121.53(11) . . . . ?
C17 C18 C39 C40 -62.86(13) . . . . ?
C19 C18 C39 C42 1.06(14) . . . . ?
C17 C18 C39 C42 176.67(9) . . . . ?
C19 C18 C39 C41 -118.66(11) . . . . ?
C17 C18 C39 C41 56.95(13) . . . . ?
C26 C25 C44 C47 7.29(13) . . . . ?
C24 C25 C44 C47 -173.01(9) . . . . ?
C26 C25 C44 C46 127.83(10) . . . . ?
C24 C25 C44 C46 -52.47(11) . . . . ?
C26 C25 C44 C45 -112.35(10) . . . . ?
C24 C25 C44 C45 67.35(11) . . . . ?
C50 O6 C49 O5 -3.69(14) . . . . ?
C50 O6 C49 C14 174.50(8) . . . . ?
C16 C14 C49 O5 -44.82(13) . . . . ?
C13 C14 C49 O5 78.88(12) . . . . ?
C16 C14 C49 O6 137.06(8) . . . . ?
C13 C14 C49 O6 -99.25(9) . . . . ?

loop_
_cod_related_entry_id
_cod_related_entry_database
_cod_related_entry_code
1 ChemSpider 30653507
